data_4063021
_journal_name_full Organometallics
_journal_year 2004
_chemical_formula_sum 'C24 H42 N O2 P Ti'
_chemical_formula_weight 455.46
_space_group_IT_number 33
_symmetry_cell_setting orthorhombic
_symmetry_space_group_name_Hall 'P 2c -2n'
_symmetry_space_group_name_H-M 'P n a 21'
_cell_angle_alpha 90.00
_cell_angle_beta 90.00
_cell_angle_gamma 90.00
_cell_formula_units_Z 4
_cell_length_a 20.510(10)
_cell_length_b 8.536(4)
_cell_length_c 15.276(8)
_cell_measurement_temperature 293(2)
_cell_volume 2675(2)
_diffrn_ambient_temperature 293(2)
_exptl_crystal_density_diffrn 1.131
_cod_database_code 4063021

loop_
_symmetry_equiv_pos_as_xyz
'x, y, z'
'-x, -y, z+1/2'
'x+1/2, -y+1/2, z'
'-x+1/2, y+1/2, z+1/2'

loop_
_atom_site_label
_atom_site_type_symbol
_atom_site_fract_x
_atom_site_fract_y
_atom_site_fract_z
_atom_site_U_iso_or_equiv
_atom_site_adp_type
_atom_site_occupancy
_atom_site_symmetry_multiplicity
_atom_site_calc_flag
_atom_site_refinement_flags
_atom_site_disorder_assembly
_atom_site_disorder_group
Ti1 Ti 0.103098(18) 0.66299(4) 0.58277(3) 0.04160(13) Uani 1 1 d . . .
P1 P 0.24483(3) 0.51781(6) 0.66829(5) 0.03852(16) Uani 1 1 d . . .
N1 N 0.17632(9) 0.5773(2) 0.63341(14) 0.0457(5) Uani 1 1 d . . .
C1 C 0.02574(12) 0.8627(3) 0.6103(2) 0.0606(10) Uani 1 1 d . . .
C2 C 0.00346(12) 0.7828(3) 0.5321(2) 0.0546(8) Uani 1 1 d . . .
C3 C -0.01174(12) 0.6273(3) 0.55889(19) 0.0529(8) Uani 1 1 d . . .
C4 C 0.00147(13) 0.6132(3) 0.6485(2) 0.0576(8) Uani 1 1 d . . .
C5 C 0.02418(13) 0.7551(4) 0.6807(2) 0.0611(8) Uani 1 1 d . . .
C6 C 0.03842(16) 1.0373(3) 0.6159(3) 0.1181(19) Uani 1 1 d . . .
H6A H -0.0018 1.0911 0.6273 0.177 Uiso 1 1 calc R . .
H6B H 0.0565 1.0735 0.5616 0.177 Uiso 1 1 calc R . .
H6C H 0.0686 1.0579 0.6625 0.177 Uiso 1 1 calc R . .
C7 C -0.00941(17) 0.8505(5) 0.4442(3) 0.0946(12) Uani 1 1 d . . .
H7A H -0.0529 0.8917 0.4424 0.142 Uiso 1 1 calc R . .
H7B H -0.0048 0.7705 0.4005 0.142 Uiso 1 1 calc R . .
H7C H 0.0212 0.9332 0.4328 0.142 Uiso 1 1 calc R . .
C8 C -0.04457(16) 0.5034(4) 0.5031(3) 0.0893(11) Uani 1 1 d . . .
H8A H -0.0910 0.5173 0.5054 0.134 Uiso 1 1 calc R . .
H8B H -0.0335 0.4013 0.5249 0.134 Uiso 1 1 calc R . .
H8C H -0.0300 0.5131 0.4436 0.134 Uiso 1 1 calc R . .
C9 C -0.01008(19) 0.4642(5) 0.7031(3) 0.0999(14) Uani 1 1 d . . .
H9A H -0.0541 0.4635 0.7244 0.150 Uiso 1 1 calc R . .
H9B H 0.0196 0.4626 0.7518 0.150 Uiso 1 1 calc R . .
H9C H -0.0029 0.3735 0.6673 0.150 Uiso 1 1 calc R . .
C10 C 0.04167(18) 0.7950(6) 0.7759(3) 0.1138(16) Uani 1 1 d . . .
H10A H 0.0034 0.8311 0.8059 0.171 Uiso 1 1 calc R . .
H10B H 0.0743 0.8757 0.7766 0.171 Uiso 1 1 calc R . .
H10C H 0.0582 0.7032 0.8045 0.171 Uiso 1 1 calc R . .
C11 C 0.10360(14) 0.5517(4) 0.4655(2) 0.0723(9) Uani 1 1 d . . .
C12 C 0.14668(14) 0.8469(4) 0.5236(2) 0.0627(8) Uani 1 1 d . . .
C13 C 0.22957(13) 0.3663(3) 0.75702(19) 0.0525(7) Uani 1 1 d . . .
C14 C 0.17439(17) 0.2547(4) 0.7256(2) 0.0807(10) Uani 1 1 d . . .
H14A H 0.1659 0.1777 0.7700 0.121 Uiso 1 1 calc R . .
H14B H 0.1877 0.2033 0.6727 0.121 Uiso 1 1 calc R . .
H14C H 0.1355 0.3142 0.7149 0.121 Uiso 1 1 calc R . .
C15 C 0.20331(16) 0.4484(4) 0.8388(2) 0.0763(10) Uani 1 1 d . . .
H15A H 0.1954 0.3721 0.8837 0.114 Uiso 1 1 calc R . .
H15B H 0.1633 0.5011 0.8248 0.114 Uiso 1 1 calc R . .
H15C H 0.2347 0.5233 0.8592 0.114 Uiso 1 1 calc R . .
C16 C 0.28949(15) 0.2674(3) 0.7834(2) 0.0700(9) Uani 1 1 d . . .
H16A H 0.2773 0.1946 0.8284 0.105 Uiso 1 1 calc R . .
H16B H 0.3232 0.3352 0.8048 0.105 Uiso 1 1 calc R . .
H16C H 0.3052 0.2110 0.7333 0.105 Uiso 1 1 calc R . .
C17 C 0.29252(13) 0.6899(3) 0.7157(2) 0.0540(7) Uani 1 1 d . . .
C18 C 0.24394(16) 0.7949(3) 0.7662(2) 0.0744(9) Uani 1 1 d . . .
H18A H 0.2667 0.8829 0.7906 0.112 Uiso 1 1 calc R . .
H18B H 0.2242 0.7355 0.8125 0.112 Uiso 1 1 calc R . .
H18C H 0.2108 0.8315 0.7268 0.112 Uiso 1 1 calc R . .
C19 C 0.31936(16) 0.7925(3) 0.6408(2) 0.0725(9) Uani 1 1 d . . .
H19A H 0.3432 0.8791 0.6650 0.109 Uiso 1 1 calc R . .
H19B H 0.2838 0.8312 0.6062 0.109 Uiso 1 1 calc R . .
H19C H 0.3478 0.7309 0.6046 0.109 Uiso 1 1 calc R . .
C20 C 0.34962(15) 0.6439(3) 0.7758(2) 0.0753(10) Uani 1 1 d . . .
H20A H 0.3710 0.7368 0.7965 0.113 Uiso 1 1 calc R . .
H20B H 0.3801 0.5810 0.7436 0.113 Uiso 1 1 calc R . .
H20C H 0.3334 0.5852 0.8247 0.113 Uiso 1 1 calc R . .
C21 C 0.29285(12) 0.4278(3) 0.5745(2) 0.0538(7) Uani 1 1 d . . .
C22 C 0.36589(13) 0.4020(4) 0.5941(2) 0.0756(9) Uani 1 1 d . . .
H22A H 0.3866 0.3562 0.5439 0.113 Uiso 1 1 calc R . .
H22B H 0.3704 0.3330 0.6434 0.113 Uiso 1 1 calc R . .
H22C H 0.3861 0.5007 0.6072 0.113 Uiso 1 1 calc R . .
C23 C 0.26215(18) 0.2695(4) 0.5490(2) 0.0832(11) Uani 1 1 d . . .
H23A H 0.2862 0.2244 0.5013 0.125 Uiso 1 1 calc R . .
H23B H 0.2177 0.2856 0.5314 0.125 Uiso 1 1 calc R . .
H23C H 0.2634 0.1999 0.5983 0.125 Uiso 1 1 calc R . .
C24 C 0.28589(17) 0.5338(4) 0.4923(2) 0.0770(10) Uani 1 1 d . . .
H24A H 0.3097 0.4884 0.4444 0.116 Uiso 1 1 calc R . .
H24B H 0.3030 0.6360 0.5049 0.116 Uiso 1 1 calc R . .
H24C H 0.2407 0.5424 0.4767 0.116 Uiso 1 1 calc R . .
O1 O 0.10357(13) 0.4901(4) 0.39856(19) 0.1265(12) Uani 1 1 d . . .
O2 O 0.17149(14) 0.9533(3) 0.49214(19) 0.1071(9) Uani 1 1 d . . .

loop_
_atom_site_aniso_label
_atom_site_aniso_U_11
_atom_site_aniso_U_22
_atom_site_aniso_U_33
_atom_site_aniso_U_23
_atom_site_aniso_U_13
_atom_site_aniso_U_12
Ti1 0.0355(2) 0.0446(2) 0.0446(2) -0.0028(3) -0.0037(2) 0.0056(2)
P1 0.0352(3) 0.0354(3) 0.0449(4) 0.0002(3) -0.0042(3) -0.0001(3)
N1 0.0377(11) 0.0514(12) 0.0479(13) 0.0029(10) -0.0005(10) 0.0009(10)
C1 0.0314(14) 0.0430(16) 0.107(3) -0.0224(17) 0.0004(15) 0.0032(12)
C2 0.0362(16) 0.0584(18) 0.069(2) 0.0088(16) -0.0097(14) 0.0104(14)
C3 0.0348(14) 0.0571(18) 0.067(2) -0.0136(14) -0.0045(13) -0.0023(12)
C4 0.0446(15) 0.0627(19) 0.066(2) -0.0026(16) 0.0093(15) 0.0049(14)
C5 0.0414(16) 0.085(2) 0.057(2) -0.0178(18) -0.0026(14) 0.0160(15)
C6 0.061(2) 0.058(2) 0.235(6) -0.039(3) -0.007(3) 0.0035(16)
C7 0.069(2) 0.119(3) 0.096(3) 0.033(2) -0.007(2) 0.020(2)
C8 0.070(2) 0.089(2) 0.108(3) -0.037(2) 0.000(2) -0.0192(19)
C9 0.083(3) 0.108(3) 0.109(3) 0.036(2) 0.034(2) 0.004(2)
C10 0.073(2) 0.191(4) 0.077(3) -0.064(3) -0.0065(19) 0.024(3)
C11 0.0517(19) 0.098(3) 0.067(2) -0.026(2) -0.0089(17) 0.0158(17)
C12 0.0556(19) 0.066(2) 0.066(2) 0.0092(17) 0.0067(15) 0.0092(17)
C13 0.0513(17) 0.0488(16) 0.0575(19) 0.0134(14) -0.0060(14) -0.0019(13)
C14 0.071(2) 0.066(2) 0.105(3) 0.021(2) -0.0091(19) -0.0254(17)
C15 0.079(2) 0.086(2) 0.064(2) 0.0215(18) 0.0067(17) 0.0018(18)
C16 0.073(2) 0.0537(18) 0.083(2) 0.0159(17) -0.0121(17) 0.0019(16)
C17 0.0493(17) 0.0437(15) 0.069(2) -0.0054(14) -0.0068(14) -0.0092(13)
C18 0.083(2) 0.0514(17) 0.088(3) -0.0181(17) -0.0023(19) -0.0008(16)
C19 0.068(2) 0.0513(16) 0.098(3) 0.0026(18) 0.0065(18) -0.0161(15)
C20 0.064(2) 0.067(2) 0.095(3) -0.0102(18) -0.0293(18) -0.0130(16)
C21 0.0487(15) 0.0532(15) 0.0595(19) -0.0065(16) -0.0034(15) 0.0093(12)
C22 0.0563(17) 0.0847(19) 0.086(3) -0.011(2) 0.0100(18) 0.0232(15)
C23 0.100(3) 0.072(2) 0.078(3) -0.0248(18) -0.0003(19) 0.005(2)
C24 0.077(2) 0.097(3) 0.058(2) 0.0018(19) 0.0131(18) 0.016(2)
O1 0.100(2) 0.186(3) 0.093(2) -0.074(2) -0.0109(16) 0.0249(18)
O2 0.115(2) 0.0893(18) 0.117(2) 0.0303(17) 0.0366(18) -0.0114(16)

loop_
_geom_bond_atom_site_label_1
_geom_bond_atom_site_label_2
_geom_bond_distance
_geom_bond_site_symmetry_2
_geom_bond_publ_flag
Ti1 N1 1.841(2) . ?
Ti1 C12 2.021(3) . ?
Ti1 C11 2.028(4) . ?
Ti1 C5 2.341(3) . ?
Ti1 C4 2.352(3) . ?
Ti1 C1 2.366(3) . ?
Ti1 C3 2.403(3) . ?
Ti1 C2 2.413(3) . ?
P1 N1 1.586(2) . ?
P1 C13 1.899(3) . ?
P1 C21 1.901(3) . ?
P1 C17 1.908(3) . ?
C1 C5 1.415(4) . ?
C1 C2 1.450(4) . ?
C1 C6 1.516(4) . ?
C2 C3 1.423(4) . ?
C2 C7 1.486(4) . ?
C3 C4 1.401(4) . ?
C3 C8 1.516(4) . ?
C4 C5 1.388(4) . ?
C4 C9 1.540(5) . ?
C5 C10 1.535(5) . ?
C11 O1 1.150(4) . ?
C12 O2 1.146(3) . ?
C13 C15 1.530(4) . ?
C13 C16 1.544(4) . ?
C13 C14 1.555(4) . ?
C17 C20 1.539(4) . ?
C17 C19 1.542(4) . ?
C17 C18 1.546(4) . ?
C21 C22 1.543(4) . ?
C21 C23 1.541(4) . ?
C21 C24 1.555(4) . ?
